data_4519109
loop_
_publ_author_name
'Kong, Jia Wen'
'Lam, Zhiyong'
'Chan, Kiat Hwa'
'Ganguly, Rakesh'
'Joey Lee, Jia-Ying'
'Loo, Lit-Hsin'
'Webster, Richard D.'
'Wong, Zhen Xuan'
'Leong, Weng Kee'

_publ_section_title
;
 Group VIII Metal Carbonyl Cluster-Boronic Acid Conjugates: Cytotoxicity
 and Mode of Action Studies
;
_journal_issue 43
_journal_name_full 'ACS Omega'
_journal_page_first 29045
_journal_page_last 29053
_journal_paper_doi 10.1021/acsomega.1c04116
_journal_volume 6
_journal_year 2021
_chemical_formula_sum 'C16.62 H7.25 Cl1.25 O11 Os3 S'
_chemical_formula_weight 1029.95
_space_group_crystal_system triclinic
_space_group_IT_number 2
_space_group_name_Hall '-P 1'
_space_group_name_H-M_alt 'P -1'
_atom_sites_solution_hydrogens mixed
_cell_angle_alpha 89.327(3)
_cell_angle_beta 87.798(4)
_cell_angle_gamma 75.631(4)
_cell_formula_units_Z 4
_cell_length_a 8.4267(6)
_cell_length_b 14.1473(9)
_cell_length_c 21.5478(13)
_cell_measurement_reflns_used 8469
_cell_measurement_temperature 103.(2)
_cell_measurement_theta_max 27.1210
_cell_measurement_theta_min 2.4098
_cell_volume 2486.6(3)
_computing_cell_refinement 'SAINT V8.38A (Bruker AXS Inc., 2017)'
_computing_data_reduction 'SAINT V8.38A (Bruker AXS Inc., 2017)'
_computing_structure_refinement 'SHELXL-2018/3 (Sheldrick, 2018)'
_computing_structure_solution 'SHELXS-97 (Sheldrick 2008)'
_diffrn_ambient_temperature 103.(2)
_diffrn_detector_area_resol_mean 8.3333
_diffrn_measured_fraction_theta_full 0.968
_diffrn_measured_fraction_theta_max 0.968
_diffrn_measurement_device_type 'Bruker APEX-II CCD'
_diffrn_measurement_method '\f and \w scans'
_diffrn_radiation_type MoK\a
_diffrn_radiation_wavelength 0.71073
_diffrn_reflns_av_R_equivalents 0.1125
_diffrn_reflns_av_unetI/netI 0.1095
_diffrn_reflns_limit_h_max 10
_diffrn_reflns_limit_h_min -10
_diffrn_reflns_limit_k_max 17
_diffrn_reflns_limit_k_min -17
_diffrn_reflns_limit_l_max 26
_diffrn_reflns_limit_l_min 0
_diffrn_reflns_number 9969
_diffrn_reflns_theta_full 26.37
_diffrn_reflns_theta_max 26.37
_diffrn_reflns_theta_min 2.40
_exptl_absorpt_coefficient_mu 15.561
_exptl_absorpt_correction_T_max 0.46
_exptl_absorpt_correction_T_min 0.08
_exptl_absorpt_correction_type multi-scan
_exptl_absorpt_process_details 'TWINABS - Bruker AXS scaling for twinned crystals - Version 2012/1'
_exptl_crystal_colour yellow
_exptl_crystal_density_diffrn 2.751
_exptl_crystal_density_method 'not measured'
_exptl_crystal_description block
_exptl_crystal_F_000 1841
_exptl_crystal_size_max 0.120
_exptl_crystal_size_mid 0.100
_exptl_crystal_size_min 0.060
_refine_diff_density_max 3.232
_refine_diff_density_min -2.897
_refine_ls_extinction_method none
_refine_ls_goodness_of_fit_ref 1.059
_refine_ls_hydrogen_treatment mixed
_refine_ls_matrix_type full
_refine_ls_number_parameters 612
_refine_ls_number_reflns 9969
_refine_ls_number_restraints 27
_refine_ls_restrained_S_all 1.059
_refine_ls_R_factor_all 0.0911
_refine_ls_R_factor_gt 0.0636
_refine_ls_shift/su_max 0.001
_refine_ls_shift/su_mean 0.000
_refine_ls_structure_factor_coef Fsqd
_refine_ls_weighting_details 'w=1/[\s^2^(Fo^2^)+(0.0504P)^2^+78.7915P] where P=(Fo^2^+2Fc^2^)/3'
_refine_ls_weighting_scheme calc
_refine_ls_wR_factor_gt 0.1488
_refine_ls_wR_factor_ref 0.1674
_reflns_number_gt 7642
_reflns_number_total 9969
_reflns_threshold_expression 'I > 2\s(I)'
_cod_data_source_file ao1c04116_si_003.cif
_cod_data_source_block lwk475
_cod_depositor_comments
;
The following automatic conversions were performed:

data item '_exptl_absorpt_correction_type' value 'Multi-Scan' was
changed to 'multi-scan' in accordance with the
/home/data/users/saulius/crontab/automatic-downloads/current/ACS/lib/dictionaries/cif_core.dic
dictionary named 'cif_core.dic' version 2.4.2 last updated on
2011-04-26.

Automatic conversion script
Id: cif_fix_values 7556 2019-12-06 15:28:31Z antanas 
;
_cod_database_code 4519109

loop_
_space_group_symop_operation_xyz
'x, y, z'
'-x, -y, -z'

loop_
_atom_site_type_symbol
_atom_site_label
_atom_site_fract_x
_atom_site_fract_y
_atom_site_fract_z
_atom_site_U_iso_or_equiv
_atom_site_adp_type
_atom_site_calc_flag
_atom_site_refinement_flags_adp
_atom_site_refinement_flags_occupancy
_atom_site_refinement_flags_posn
_atom_site_occupancy
_atom_site_disorder_assembly
_atom_site_disorder_group
Os Os1A 0.62973(8) 0.83793(5) 0.11110(3) 0.01898(17) Uani d . . . 1 . .
Os Os2A 0.91223(8) 0.69001(5) 0.14709(3) 0.01920(17) Uani d . . . 1 . .
H H12A 0.692336 0.718224 0.144894 0.029 Uiso d U . R 1 . .
Os Os3A 0.90263(9) 0.77283(5) 0.02620(3) 0.02090(17) Uani d . . . 1 . .
Os Os1B 0.73368(8) 0.37200(5) 0.30073(3) 0.02094(17) Uani d . . . 1 . .
Os Os2B 0.54538(8) 0.22993(5) 0.30542(3) 0.01871(17) Uani d . . . 1 . .
H H12B 0.565052 0.339926 0.341869 0.028 Uiso d U . R 1 . .
Os Os3B 0.53439(9) 0.35432(5) 0.19988(3) 0.02149(17) Uani d . . . 1 . .
C C1A 0.7649(18) 0.8642(11) 0.2591(7) 0.014(3) Uani d . . . 1 . .
C C2A 0.654(2) 0.8137(14) 0.2827(8) 0.024(4) Uani d . . . 1 . .
H H2A 0.61428 0.771635 0.256715 0.028 Uiso calc U . R 1 . .
C C3A 0.601(2) 0.8258(11) 0.3461(7) 0.018(3) Uani d . . . 1 . .
H H3A 0.522045 0.793794 0.362451 0.021 Uiso calc U . R 1 . .
C C4A 0.665(2) 0.8836(12) 0.3837(9) 0.024(4) Uani d . . . 1 . .
C C5A 0.779(2) 0.9320(13) 0.3617(9) 0.027(4) Uani d . . . 1 . .
H H5A 0.822729 0.9711 0.388413 0.033 Uiso calc U . R 1 . .
C C6A 0.827(2) 0.9217(13) 0.2987(8) 0.022(4) Uani d . . . 1 . .
H H6A 0.905186 0.954983 0.282711 0.027 Uiso calc U . R 1 . .
C C11A 0.449(3) 0.8760(14) 0.1683(9) 0.031(4) Uani d . . . 1 . .
C C12A 0.490(2) 0.8000(12) 0.0514(8) 0.021(4) Uani d . . . 1 . .
C C13A 0.604(2) 0.9648(13) 0.0745(8) 0.023(4) Uani d . . . 1 . .
C C21A 0.902(2) 0.6390(12) 0.2301(8) 0.024(4) Uani d . . . 1 . .
C C22A 0.947(2) 0.5660(14) 0.1065(10) 0.032(4) Uani d . . . 1 . .
C C23A 1.143(3) 0.6819(13) 0.1465(8) 0.028(4) Uani d . . . 1 . .
C C31A 0.791(2) 0.6744(13) 0.0041(8) 0.026(4) Uani d U . . 1 . .
C C32A 0.827(2) 0.8521(14) -0.0453(9) 0.029(4) Uani d . . . 1 . .
C C33A 1.006(2) 0.8712(13) 0.0579(9) 0.027(4) Uani d U . . 1 . .
C C34A 1.105(3) 0.6927(14) -0.0068(10) 0.031(5) Uani d . . . 1 . .
C C1B 0.965(2) 0.1388(11) 0.3431(8) 0.021(4) Uani d . . . 1 . .
C C2B 1.110(2) 0.0745(12) 0.3249(8) 0.022(4) Uani d . . . 1 . .
H H2B 1.13494 0.064264 0.281759 0.026 Uiso calc U . R 1 . .
C C3B 1.220(2) 0.0243(13) 0.3664(7) 0.023(4) Uani d . . . 1 . .
H H3B 1.320225 -0.01835 0.352418 0.027 Uiso calc U . R 1 . .
C C4B 1.181(2) 0.0373(12) 0.4289(8) 0.024(4) Uani d . . . 1 . .
C C5B 1.039(2) 0.1010(14) 0.4498(8) 0.026(4) Uani d . . . 1 . .
H H5B 1.017791 0.11086 0.493111 0.032 Uiso calc U . R 1 . .
C C6B 0.924(2) 0.1529(13) 0.4068(9) 0.024(4) Uani d . . . 1 . .
H H6B 0.822873 0.19519 0.420712 0.029 Uiso calc U . R 1 . .
C C11B 0.894(3) 0.3997(12) 0.2453(9) 0.030(4) Uani d . . . 1 . .
C C12B 0.850(3) 0.3786(14) 0.3767(9) 0.032(4) Uani d . . . 1 . .
C C13B 0.622(2) 0.5075(14) 0.3093(10) 0.032(4) Uani d . . . 1 . .
C C21B 0.518(2) 0.1264(14) 0.2511(9) 0.029(4) Uani d . . . 1 . .
C C22B 0.315(3) 0.2819(14) 0.3166(8) 0.027(4) Uani d . . . 1 . .
C C23B 0.550(2) 0.1599(12) 0.3832(8) 0.019(3) Uani d U . . 1 . .
C C31B 0.714(3) 0.2561(14) 0.1588(8) 0.032(5) Uani d . . . 1 . .
C C32B 0.379(3) 0.3079(13) 0.1548(8) 0.030(4) Uani d . . . 1 . .
C C33B 0.575(2) 0.4542(14) 0.1454(9) 0.027(4) Uani d . . . 1 . .
C C34B 0.363(2) 0.4487(14) 0.2475(10) 0.031(4) Uani d . . . 1 . .
O O1A 0.6054(15) 0.8929(9) 0.4452(6) 0.024(3) Uani d . . D 1 . .
H H1OA 0.67(2) 0.920(14) 0.461(9) 0.036 Uiso d U . D 1 . .
O O11A 0.3291(17) 0.9017(10) 0.1987(6) 0.033(3) Uani d . . . 1 . .
O O12A 0.4069(17) 0.7793(11) 0.0181(6) 0.033(3) Uani d . . . 1 . .
O O13A 0.5952(19) 1.0399(9) 0.0555(7) 0.040(4) Uani d . . . 1 . .
O O21A 0.9073(16) 0.6074(9) 0.2793(6) 0.028(3) Uani d . . . 1 . .
O O22A 0.9699(18) 0.4932(9) 0.0831(6) 0.033(3) Uani d . . . 1 . .
O O23A 1.2794(19) 0.6777(11) 0.1443(8) 0.044(4) Uani d . . . 1 . .
O O31A 0.7203(17) 0.6173(10) -0.0078(6) 0.032(3) Uani d . . . 1 . .
O O32A 0.786(2) 0.9034(11) -0.0867(7) 0.043(4) Uani d . . . 1 . .
O O33A 1.0711(17) 0.9272(11) 0.0729(6) 0.035(3) Uani d U . . 1 . .
O O34A 1.2253(17) 0.6438(10) -0.0248(7) 0.036(3) Uani d . . . 1 . .
O O1B 1.2818(16) -0.0086(9) 0.4745(5) 0.024(3) Uani d . . . 1 . .
H H1B1 1.367911 -0.043807 0.458036 0.037 Uiso calc U . R 1 . .
O O11B 0.9947(17) 0.4127(10) 0.2105(6) 0.034(3) Uani d . . . 1 . .
O O12B 0.914(2) 0.3875(12) 0.4204(8) 0.049(4) Uani d . . . 1 . .
O O13B 0.552(2) 0.5863(10) 0.3147(9) 0.052(4) Uani d . . . 1 . .
O O21B 0.4959(19) 0.0712(10) 0.2194(6) 0.039(4) Uani d . . . 1 . .
O O22B 0.1758(18) 0.3107(12) 0.3244(8) 0.046(4) Uani d . . . 1 . .
O O23B 0.5349(16) 0.1183(10) 0.4259(6) 0.032(3) Uani d . . . 1 . .
O O31B 0.815(2) 0.2013(12) 0.1325(7) 0.051(4) Uani d . . . 1 . .
O O32B 0.276(2) 0.2815(12) 0.1325(8) 0.052(4) Uani d . . . 1 . .
O O33B 0.592(2) 0.5178(10) 0.1153(7) 0.044(4) Uani d . . . 1 . .
O O34B 0.2661(18) 0.5042(10) 0.2736(7) 0.036(3) Uani d . . . 1 . .
S S1A 0.8374(5) 0.8585(3) 0.1803(2) 0.0198(9) Uani d . . . 1 . .
S S1B 0.8359(5) 0.1994(3) 0.28292(19) 0.0192(8) Uani d . . . 1 . .
C C1 0.143(3) 0.7124(19) 0.3636(10) 0.048(6) Uani d . . . 1 . .
H H1A 0.021814 0.731455 0.366757 0.057 Uiso calc U . R 1 . .
H H1B 0.178425 0.640294 0.36199 0.057 Uiso calc U . R 1 . .
Cl Cl1 0.2099(7) 0.7608(4) 0.2949(3) 0.0469(13) Uani d . . . 1 . .
Cl Cl2 0.2207(10) 0.7532(7) 0.4290(3) 0.073(2) Uani d . . . 1 . .
C C2 0.708(11) 0.674(4) 0.508(3) 0.048(6) Uani d . P D 0.25 . .
H H2C 0.608222 0.723913 0.497785 0.057 Uiso calc U P R 0.25 . .
H H2D 0.770256 0.700215 0.538971 0.057 Uiso calc U P R 0.25 . .
Cl Cl3 0.834(5) 0.626(2) 0.4397(15) 0.083(10) Uani d . P D 0.25 . .
Cl Cl4 0.661(6) 0.560(3) 0.5353(17) 0.111(15) Uani d . P D 0.25 . .

loop_
_atom_site_aniso_label
_atom_site_aniso_U_11
_atom_site_aniso_U_22
_atom_site_aniso_U_33
_atom_site_aniso_U_12
_atom_site_aniso_U_13
_atom_site_aniso_U_23
Os1A 0.0192(4) 0.0200(3) 0.0184(3) -0.0061(3) -0.0009(3) -0.0008(2)
Os2A 0.0196(4) 0.0189(3) 0.0190(3) -0.0048(2) 0.0010(3) -0.0017(2)
Os3A 0.0231(4) 0.0240(3) 0.0180(3) -0.0108(3) 0.0018(3) -0.0020(3)
Os1B 0.0160(4) 0.0200(3) 0.0270(4) -0.0047(3) -0.0015(3) -0.0003(3)
Os2B 0.0158(4) 0.0207(3) 0.0196(3) -0.0046(2) -0.0012(3) 0.0019(3)
Os3B 0.0219(4) 0.0217(3) 0.0199(3) -0.0035(3) -0.0009(3) 0.0024(3)
C1A 0.005(8) 0.021(8) 0.015(8) -0.002(6) 0.003(6) -0.003(6)
C2A 0.018(10) 0.042(10) 0.012(8) -0.010(8) -0.001(7) 0.001(7)
C3A 0.014(9) 0.019(8) 0.017(8) 0.000(6) 0.009(6) -0.001(6)
C4A 0.017(10) 0.020(8) 0.033(10) -0.002(7) -0.002(8) 0.002(7)
C5A 0.026(11) 0.021(9) 0.034(10) -0.005(7) -0.011(8) 0.001(7)
C6A 0.010(9) 0.029(9) 0.029(9) -0.009(7) -0.001(7) -0.002(7)
C11A 0.033(12) 0.037(11) 0.026(10) -0.011(9) -0.014(9) 0.006(8)
C12A 0.010(9) 0.019(8) 0.032(10) -0.002(6) 0.009(8) -0.001(7)
C13A 0.010(9) 0.031(10) 0.027(9) -0.003(7) -0.005(7) 0.001(8)
C21A 0.032(11) 0.021(8) 0.022(9) -0.012(7) 0.004(8) -0.006(7)
C22A 0.026(11) 0.029(10) 0.039(11) -0.003(8) 0.004(9) -0.003(9)
C23A 0.038(13) 0.029(9) 0.014(8) -0.004(8) 0.009(8) -0.006(7)
C31A 0.028(6) 0.027(5) 0.021(5) -0.005(4) 0.005(4) 0.006(4)
C32A 0.021(10) 0.036(10) 0.034(11) -0.012(8) -0.010(8) 0.012(9)
C33A 0.028(6) 0.030(5) 0.025(5) -0.009(4) 0.005(4) 0.004(4)
C34A 0.028(12) 0.028(10) 0.046(12) -0.020(9) -0.011(9) 0.005(9)
C1B 0.031(10) 0.012(7) 0.017(8) 0.000(7) 0.001(7) 0.001(6)
C2B 0.019(10) 0.027(9) 0.017(8) -0.002(7) -0.002(7) 0.009(7)
C3B 0.022(10) 0.032(9) 0.013(8) -0.004(7) 0.002(7) 0.000(7)
C4B 0.031(11) 0.022(8) 0.018(8) -0.003(7) -0.006(7) -0.004(7)
C5B 0.033(11) 0.037(10) 0.009(8) -0.009(8) -0.001(7) -0.005(7)
C6B 0.012(9) 0.025(9) 0.037(10) -0.008(7) -0.003(8) 0.000(8)
C11B 0.042(12) 0.011(8) 0.035(11) -0.005(7) -0.006(9) 0.010(7)
C12B 0.029(11) 0.035(11) 0.026(10) 0.001(8) 0.004(9) -0.002(8)
C13B 0.017(10) 0.028(10) 0.049(13) -0.001(8) 0.000(9) -0.013(9)
C21B 0.028(11) 0.025(9) 0.030(10) 0.002(8) -0.008(8) 0.008(8)
C22B 0.035(13) 0.034(10) 0.019(9) -0.023(9) -0.013(8) 0.018(7)
C23B 0.019(5) 0.019(5) 0.018(5) -0.002(4) 0.005(4) -0.001(4)
C31B 0.049(13) 0.027(9) 0.010(8) 0.011(9) -0.005(8) 0.000(7)
C32B 0.043(13) 0.022(9) 0.020(9) 0.004(8) -0.007(9) -0.001(7)
C33B 0.015(10) 0.031(10) 0.029(10) 0.002(7) 0.006(7) -0.001(8)
C34B 0.026(11) 0.028(10) 0.044(12) -0.018(8) -0.005(9) 0.001(9)
O1A 0.016(7) 0.031(7) 0.022(6) -0.003(5) 0.003(5) -0.004(5)
O11A 0.023(8) 0.036(7) 0.034(8) 0.003(6) 0.007(6) -0.005(6)
O12A 0.021(8) 0.051(9) 0.030(7) -0.016(6) -0.008(6) -0.007(6)
O13A 0.049(10) 0.019(7) 0.050(9) -0.006(6) -0.007(7) 0.016(6)
O21A 0.027(7) 0.032(7) 0.025(7) -0.006(5) -0.001(5) 0.009(6)
O22A 0.048(9) 0.024(7) 0.023(7) 0.001(6) 0.004(6) -0.015(5)
O23A 0.018(9) 0.050(9) 0.060(10) 0.001(6) -0.009(7) 0.011(8)
O31A 0.038(9) 0.035(7) 0.030(7) -0.021(6) -0.003(6) -0.003(6)
O32A 0.057(11) 0.043(8) 0.033(8) -0.020(7) -0.009(7) 0.010(7)
O33A 0.031(7) 0.049(7) 0.035(6) -0.031(5) 0.007(5) -0.002(5)
O34A 0.021(8) 0.031(7) 0.059(10) -0.009(6) 0.002(7) -0.008(7)
O1B 0.024(7) 0.027(6) 0.017(6) 0.003(5) -0.002(5) -0.002(5)
O11B 0.035(8) 0.031(7) 0.035(8) -0.010(6) 0.011(6) 0.008(6)
O12B 0.042(10) 0.054(10) 0.051(10) -0.009(7) -0.028(8) -0.012(8)
O13B 0.042(10) 0.022(8) 0.089(13) -0.004(7) -0.012(9) 0.004(8)
O21B 0.054(10) 0.033(8) 0.031(8) -0.011(7) -0.016(7) -0.013(6)
O22B 0.017(9) 0.056(10) 0.060(10) -0.001(7) 0.003(7) 0.016(8)
O23B 0.024(8) 0.048(8) 0.023(7) -0.007(6) 0.001(6) 0.012(6)
O31B 0.069(12) 0.048(9) 0.024(7) 0.011(8) 0.005(8) -0.007(7)
O32B 0.061(12) 0.057(10) 0.049(10) -0.030(9) -0.034(9) 0.008(8)
O33B 0.065(11) 0.026(7) 0.037(8) -0.004(7) 0.004(8) 0.004(6)
O34B 0.035(9) 0.032(7) 0.038(8) -0.004(6) 0.001(7) -0.011(6)
S1A 0.020(2) 0.0180(19) 0.023(2) -0.0082(16) -0.0002(17) -0.0004(16)
S1B 0.020(2) 0.0205(19) 0.0161(19) -0.0021(16) -0.0016(16) -0.0014(15)
C1 0.044(14) 0.056(14) 0.040(13) -0.009(11) 0.002(10) -0.008(11)
Cl1 0.037(3) 0.051(3) 0.049(3) -0.004(2) -0.001(3) -0.002(3)
Cl2 0.074(5) 0.105(6) 0.046(4) -0.035(4) 0.014(3) -0.021(4)
C2 0.044(14) 0.056(14) 0.040(13) -0.009(11) 0.002(10) -0.008(11)
Cl3 0.11(3) 0.048(15) 0.09(2) -0.010(16) -0.018(19) 0.034(15)
Cl4 0.14(4) 0.10(3) 0.06(2) 0.00(3) 0.04(2) -0.03(2)

loop_
_atom_type_symbol
_atom_type_description
_atom_type_scat_dispersion_real
_atom_type_scat_dispersion_imag
_atom_type_scat_source
C C 0.0033 0.0016 'International Tables Vol C Tables 4.2.6.8 and 6.1.1.4'
H H 0.0000 0.0000 'International Tables Vol C Tables 4.2.6.8 and 6.1.1.4'
O O 0.0106 0.0060 'International Tables Vol C Tables 4.2.6.8 and 6.1.1.4'
S S 0.1246 0.1234 'International Tables Vol C Tables 4.2.6.8 and 6.1.1.4'
Os Os -1.2165 7.6030 'International Tables Vol C Tables 4.2.6.8 and 6.1.1.4'
Cl Cl 0.1484 0.1585 'International Tables Vol C Tables 4.2.6.8 and 6.1.1.4'

loop_
_geom_angle_atom_site_label_1
_geom_angle_atom_site_label_2
_geom_angle_atom_site_label_3
_geom_angle_site_symmetry_1
_geom_angle_site_symmetry_3
_geom_angle
_geom_angle_publ_flag
C11A Os1A C13A . . 95.1(8) ?
C11A Os1A C12A . . 90.5(8) ?
C13A Os1A C12A . . 92.4(7) ?
C11A Os1A S1A . . 96.7(6) ?
C13A Os1A S1A . . 93.9(5) ?
C12A Os1A S1A . . 169.9(5) ?
C11A Os1A Os3A . . 177.8(6) ?
C13A Os1A Os3A . . 87.1(5) ?
C12A Os1A Os3A . . 89.0(5) ?
S1A Os1A Os3A . . 83.49(11) ?
C11A Os1A Os2A . . 119.0(5) ?
C13A Os1A Os2A . . 133.0(5) ?
C12A Os1A Os2A . . 116.7(5) ?
S1A Os1A Os2A . . 53.52(10) ?
Os3A Os1A Os2A . . 59.39(2) ?
C22A Os2A C23A . . 92.1(8) ?
C22A Os2A C21A . . 95.3(8) ?
C23A Os2A C21A . . 95.1(8) ?
C22A Os2A S1A . . 168.6(6) ?
C23A Os2A S1A . . 93.6(6) ?
C21A Os2A S1A . . 94.0(5) ?
C22A Os2A Os3A . . 86.5(6) ?
C23A Os2A Os3A . . 88.7(5) ?
C21A Os2A Os3A . . 175.7(6) ?
S1A Os2A Os3A . . 83.76(10) ?
C22A Os2A Os1A . . 116.2(6) ?
C23A Os2A Os1A . . 134.0(5) ?
C21A Os2A Os1A . . 115.8(6) ?
S1A Os2A Os1A . . 53.41(10) ?
Os3A Os2A Os1A . . 59.91(2) ?
C34A Os3A C32A . . 100.6(8) ?
C34A Os3A C31A . . 90.1(8) ?
C32A Os3A C31A . . 92.9(8) ?
C34A Os3A C33A . . 93.5(8) ?
C32A Os3A C33A . . 91.7(8) ?
C31A Os3A C33A . . 173.6(7) ?
C34A Os3A Os2A . . 98.0(6) ?
C32A Os3A Os2A . . 161.3(6) ?
C31A Os3A Os2A . . 85.5(5) ?
C33A Os3A Os2A . . 88.8(5) ?
C34A Os3A Os1A . . 158.3(6) ?
C32A Os3A Os1A . . 100.6(6) ?
C31A Os3A Os1A . . 84.5(5) ?
C33A Os3A Os1A . . 90.3(5) ?
Os2A Os3A Os1A . . 60.70(2) ?
C11B Os1B C13B . . 92.6(8) ?
C11B Os1B C12B . . 96.7(9) ?
C13B Os1B C12B . . 90.1(8) ?
C11B Os1B S1B . . 91.2(5) ?
C13B Os1B S1B . . 171.2(6) ?
C12B Os1B S1B . . 97.3(6) ?
C11B Os1B Os3B . . 90.6(6) ?
C13B Os1B Os3B . . 90.2(6) ?
C12B Os1B Os3B . . 172.6(6) ?
S1B Os1B Os3B . . 81.79(10) ?
C11B Os1B Os2B . . 134.7(6) ?
C13B Os1B Os2B . . 118.8(6) ?
C12B Os1B Os2B . . 113.6(6) ?
S1B Os1B Os2B . . 53.69(11) ?
Os3B Os1B Os2B . . 59.99(2) ?
C22B Os2B C23B . . 90.4(7) ?
C22B Os2B C21B . . 92.7(8) ?
C23B Os2B C21B . . 97.8(7) ?
C22B Os2B S1B . . 167.5(5) ?
C23B Os2B S1B . . 99.2(5) ?
C21B Os2B S1B . . 93.9(6) ?
C22B Os2B Os3B . . 87.7(5) ?
C23B Os2B Os3B . . 172.9(5) ?
C21B Os2B Os3B . . 89.2(5) ?
S1B Os2B Os3B . . 81.77(10) ?
C22B Os2B Os1B . . 114.9(5) ?
C23B Os2B Os1B . . 115.0(5) ?
C21B Os2B Os1B . . 135.7(6) ?
S1B Os2B Os1B . . 53.73(10) ?
Os3B Os2B Os1B . . 59.93(2) ?
C32B Os3B C33B . . 101.2(8) ?
C32B Os3B C34B . . 93.2(8) ?
C33B Os3B C34B . . 91.8(7) ?
C32B Os3B C31B . . 89.9(9) ?
C33B Os3B C31B . . 91.1(8) ?
C34B Os3B C31B . . 175.3(8) ?
C32B Os3B Os1B . . 157.8(6) ?
C33B Os3B Os1B . . 100.9(6) ?
C34B Os3B Os1B . . 83.9(6) ?
C31B Os3B Os1B . . 91.9(6) ?
C32B Os3B Os2B . . 97.8(5) ?
C33B Os3B Os2B . . 161.0(6) ?
C34B Os3B Os2B . . 85.9(6) ?
C31B Os3B Os2B . . 90.1(5) ?
Os1B Os3B Os2B . . 60.08(2) ?
C2A C1A C6A . . 119.3(15) ?
C2A C1A S1A . . 124.0(13) ?
C6A C1A S1A . . 116.8(12) ?
C1A C2A C3A . . 119.2(17) ?
C4A C3A C2A . . 119.9(16) ?
C3A C4A C5A . . 121.9(17) ?
C3A C4A O1A . . 116.5(15) ?
C5A C4A O1A . . 121.6(17) ?
C4A C5A C6A . . 118.1(18) ?
C1A C6A C5A . . 121.7(16) ?
O11A C11A Os1A . . 173.7(16) ?
O12A C12A Os1A . . 178.4(16) ?
O13A C13A Os1A . . 175.7(17) ?
O21A C21A Os2A . . 175.2(17) ?
O22A C22A Os2A . . 179.0(19) ?
O23A C23A Os2A . . 178.0(16) ?
O31A C31A Os3A . . 177.8(17) ?
O32A C32A Os3A . . 176.0(18) ?
O33A C33A Os3A . . 175.8(16) ?
O34A C34A Os3A . . 178.0(18) ?
C2B C1B C6B . . 119.4(15) ?
C2B C1B S1B . . 117.3(12) ?
C6B C1B S1B . . 123.3(13) ?
C3B C2B C1B . . 122.8(16) ?
C2B C3B C4B . . 118.3(17) ?
C5B C4B O1B . . 115.2(15) ?
C5B C4B C3B . . 121.5(16) ?
O1B C4B C3B . . 123.2(16) ?
C4B C5B C6B . . 120.5(16) ?
C1B C6B C5B . . 117.4(16) ?
O11B C11B Os1B . . 177.2(15) ?
O12B C12B Os1B . . 176.5(18) ?
O13B C13B Os1B . . 178.2(19) ?
O21B C21B Os2B . . 176.3(17) ?
O22B C22B Os2B . . 177.9(15) ?
O23B C23B Os2B . . 171.6(16) ?
O31B C31B Os3B . . 176.7(15) ?
O32B C32B Os3B . . 173.7(18) ?
O33B C33B Os3B . . 175.8(17) ?
O34B C34B Os3B . . 178.4(17) ?
C1A S1A Os1A . . 111.4(5) ?
C1A S1A Os2A . . 109.1(5) ?
Os1A S1A Os2A . . 73.07(12) ?
C1B S1B Os2B . . 115.7(6) ?
C1B S1B Os1B . . 112.9(6) ?
Os2B S1B Os1B . . 72.58(12) ?
Cl2 C1 Cl1 . . 111.9(14) ?
Cl3 C2 Cl4 . . 98.(3) ?

loop_
_geom_bond_atom_site_label_1
_geom_bond_atom_site_label_2
_geom_bond_site_symmetry_2
_geom_bond_distance
_geom_bond_publ_flag
Os1A C11A . 1.89(2) ?
Os1A C13A . 1.918(17) ?
Os1A C12A . 1.95(2) ?
Os1A S1A . 2.415(4) ?
Os1A Os3A . 2.8546(10) ?
Os1A Os2A . 2.8773(9) ?
Os2A C22A . 1.92(2) ?
Os2A C23A . 1.92(2) ?
Os2A C21A . 1.928(17) ?
Os2A S1A . 2.418(4) ?
Os2A Os3A . 2.8394(9) ?
Os3A C34A . 1.92(2) ?
Os3A C32A . 1.928(17) ?
Os3A C31A . 1.94(2) ?
Os3A C33A . 1.96(2) ?
Os1B C11B . 1.88(2) ?
Os1B C13B . 1.923(19) ?
Os1B C12B . 1.95(2) ?
Os1B S1B . 2.410(4) ?
Os1B Os3B . 2.8474(10) ?
Os1B Os2B . 2.8519(9) ?
Os2B C22B . 1.91(2) ?
Os2B C23B . 1.934(16) ?
Os2B C21B . 1.95(2) ?
Os2B S1B . 2.409(4) ?
Os2B Os3B . 2.8493(9) ?
Os3B C32B . 1.90(2) ?
Os3B C33B . 1.912(19) ?
Os3B C34B . 1.97(2) ?
Os3B C31B . 1.970(19) ?
C1A C2A . 1.39(2) ?
C1A C6A . 1.39(2) ?
C1A S1A . 1.778(16) ?
C2A C3A . 1.42(2) ?
C3A C4A . 1.37(3) ?
C4A C5A . 1.38(3) ?
C4A O1A . 1.39(2) ?
C5A C6A . 1.40(3) ?
C11A O11A . 1.17(2) ?
C12A O12A . 1.11(2) ?
C13A O13A . 1.12(2) ?
C21A O21A . 1.14(2) ?
C22A O22A . 1.12(2) ?
C23A O23A . 1.13(2) ?
C31A O31A . 1.15(2) ?
C32A O32A . 1.15(2) ?
C33A O33A . 1.13(2) ?
C34A O34A . 1.13(2) ?
C1B C2B . 1.37(2) ?
C1B C6B . 1.41(2) ?
C1B S1B . 1.795(17) ?
C2B C3B . 1.37(2) ?
C3B C4B . 1.38(2) ?
C4B C5B . 1.37(3) ?
C4B O1B . 1.37(2) ?
C5B C6B . 1.43(2) ?
C11B O11B . 1.16(2) ?
C12B O12B . 1.13(2) ?
C13B O13B . 1.13(2) ?
C21B O21B . 1.10(2) ?
C22B O22B . 1.15(2) ?
C23B O23B . 1.11(2) ?
C31B O31B . 1.14(2) ?
C32B O32B . 1.15(2) ?
C33B O33B . 1.14(2) ?
C34B O34B . 1.12(2) ?
C1 Cl2 . 1.74(2) ?
C1 Cl1 . 1.75(2) ?
C2 Cl3 . 1.82(2) ?
C2 Cl4 . 1.83(2) ?
